data_1553054
loop_
_publ_author_name
'Zheng, Fangrui'
'Xie, Zuowei'

_publ_section_title
;
 Reaction of N-heterocyclic carbenes with 13-vertex closo-carboranes:
 synthesis and structural characterization of zwitterionic salts of
 13-vertex nido-carboranes
;
_journal_issue 1
_journal_name_full 'Organic Chemistry Frontiers'
_journal_page_first 55
_journal_paper_doi 10.1039/C4QO00287C
_journal_volume 2
_journal_year 2015
_chemical_formula_sum 'C33 H55 B11 N2'
_chemical_formula_weight 598.70
_space_group_IT_number 61
_space_group_name_Hall '-P 2ac 2ab'
_space_group_name_H-M_alt 'P b c a'
_symmetry_cell_setting orthorhombic
_symmetry_space_group_name_H-M 'P b c a'
_atom_sites_solution_hydrogens geom
_atom_sites_solution_primary direct
_atom_sites_solution_secondary difmap
_audit_creation_method SHELXL-97
_audit_update_record
;
2014-11-03 deposited with the CCDC.
2014-12-10 downloaded from the CCDC.
;
_cell_angle_alpha 90.00
_cell_angle_beta 90.00
_cell_angle_gamma 90.00
_cell_formula_units_Z 8
_cell_length_a 17.5189(9)
_cell_length_b 20.3686(12)
_cell_length_c 21.3348(13)
_cell_measurement_reflns_used 114
_cell_measurement_temperature 296(2)
_cell_measurement_theta_max 15
_cell_measurement_theta_min 15
_cell_volume 7613.0(8)
_computing_cell_refinement 'BRUKER KAPPA APEXII DUO DIFFRACTOMETER'
_computing_data_collection 'BRUKER KAPPA APEXII DUO DIFFRACTOMETER'
_computing_data_reduction 'BRUKER KAPPA APEXII DUO DIFFRACTOMETER'
_computing_molecular_graphics 'SIEMENS SHELXTL'
_computing_publication_material 'SIEMENS SHELXTL'
_computing_structure_refinement 'SHELXL-97 (Sheldrick, 2008)'
_computing_structure_solution 'SHELXS-97 (Sheldrick, 2008)'
_diffrn_ambient_temperature 296(2)
_diffrn_measured_fraction_theta_full 0.992
_diffrn_measured_fraction_theta_max 0.992
_diffrn_measurement_device_type 'BRUKER KAPPA APEXII DUO DIFFRACTOMETER'
_diffrn_measurement_method 'PHI & OMEGA SCAN'
_diffrn_radiation_monochromator graphite
_diffrn_radiation_source 'fine-focus sealed tube'
_diffrn_radiation_type MoK\a
_diffrn_radiation_wavelength 0.71073
_diffrn_reflns_av_R_equivalents 0.1149
_diffrn_reflns_av_sigmaI/netI 0.0591
_diffrn_reflns_limit_h_max 20
_diffrn_reflns_limit_h_min -18
_diffrn_reflns_limit_k_max 24
_diffrn_reflns_limit_k_min -24
_diffrn_reflns_limit_l_max 25
_diffrn_reflns_limit_l_min -25
_diffrn_reflns_number 74113
_diffrn_reflns_theta_full 25.25
_diffrn_reflns_theta_max 25.25
_diffrn_reflns_theta_min 1.81
_exptl_absorpt_coefficient_mu 0.055
_exptl_absorpt_correction_T_max 0.7456
_exptl_absorpt_correction_T_min 0.6269
_exptl_absorpt_correction_type multi-scan
_exptl_crystal_colour colourless
_exptl_crystal_density_diffrn 1.045
_exptl_crystal_density_method 'not measured'
_exptl_crystal_description block
_exptl_crystal_F_000 2576
_exptl_crystal_size_max 0.50
_exptl_crystal_size_mid 0.40
_exptl_crystal_size_min 0.30
_refine_diff_density_max 0.394
_refine_diff_density_min -0.330
_refine_diff_density_rms 0.041
_refine_ls_extinction_coef 0.00097(16)
_refine_ls_extinction_expression Fc^*^=kFc[1+0.001xFc^2^\l^3^/sin(2\q)]^-1/4^
_refine_ls_extinction_method SHELXL
_refine_ls_goodness_of_fit_ref 1.032
_refine_ls_hydrogen_treatment riding
_refine_ls_matrix_type full
_refine_ls_number_parameters 424
_refine_ls_number_reflns 6838
_refine_ls_number_restraints 0
_refine_ls_restrained_S_all 1.032
_refine_ls_R_factor_all 0.1259
_refine_ls_R_factor_gt 0.0560
_refine_ls_shift/su_max 0.001
_refine_ls_shift/su_mean 0.000
_refine_ls_structure_factor_coef Fsqd
_refine_ls_weighting_details 'calc w=1/[\s^2^(Fo^2^)+(0.0579P)^2^+4.3482P] where P=(Fo^2^+2Fc^2^)/3'
_refine_ls_weighting_scheme calc
_refine_ls_wR_factor_gt 0.1254
_refine_ls_wR_factor_ref 0.1681
_reflns_number_gt 3728
_reflns_number_total 6838
_reflns_threshold_expression >2sigma(I)
_cod_data_source_file c4qo00287c2.cif
_cod_data_source_block 9
_cod_depositor_comments
;
The following automatic conversions were performed:

data item '_symmetry_cell_setting' value 'Orthorhombic' was changed
to 'orthorhombic' in accordance with the
/home/saulius/struct/COD-crude-data/automatic-downloads/DataCite-retrospective/RSC/depositions/lib/dictionaries/cif_core.dic
dictionary named 'cif_core.dic' version 2.4.2 last updated on
2011-04-26.

Automatic conversion script
Id: cif_fix_values 6909 2019-04-08 15:41:33Z antanas 
;
_cod_original_sg_symbol_H-M Pbca
_cod_database_code 1553054

loop_
_symmetry_equiv_pos_as_xyz
'x, y, z'
'-x+1/2, -y, z+1/2'
'-x, y+1/2, -z+1/2'
'x+1/2, -y+1/2, -z'
'-x, -y, -z'
'x-1/2, y, -z-1/2'
'x, -y-1/2, z-1/2'
'-x-1/2, y-1/2, z'

loop_
_atom_site_label
_atom_site_type_symbol
_atom_site_fract_x
_atom_site_fract_y
_atom_site_fract_z
_atom_site_U_iso_or_equiv
_atom_site_adp_type
_atom_site_occupancy
_atom_site_symmetry_multiplicity
_atom_site_calc_flag
_atom_site_refinement_flags
N1 N 0.09673(11) 0.18363(10) 0.27315(9) 0.0360(5) Uani 1 1 d .
N2 N 0.03533(11) 0.18177(10) 0.18585(9) 0.0366(5) Uani 1 1 d .
B1 B 0.34636(17) 0.11784(17) 0.15689(15) 0.0432(8) Uani 1 1 d .
B3 B 0.24927(16) 0.08667(15) 0.19293(14) 0.0386(7) Uani 1 1 d .
H3 H 0.2264 0.0486 0.2243 0.046 Uiso 1 1 calc R
B4 B 0.27205(15) 0.16917(15) 0.20028(15) 0.0406(7) Uani 1 1 d .
H4 H 0.2800 0.1863 0.2487 0.049 Uiso 1 1 calc R
B5 B 0.32914(18) 0.20675(18) 0.14342(18) 0.0563(10) Uani 1 1 d .
H5 H 0.3660 0.2461 0.1616 0.068 Uiso 1 1 calc R
B6 B 0.36633(19) 0.1619(2) 0.08194(17) 0.0627(11) Uani 1 1 d .
H6 H 0.4239 0.1759 0.0663 0.075 Uiso 1 1 calc R
B7 B 0.34206(18) 0.0798(2) 0.07662(16) 0.0570(10) Uani 1 1 d .
H7 H 0.3845 0.0462 0.0563 0.068 Uiso 1 1 calc R
B9 B 0.18025(16) 0.15031(15) 0.17309(14) 0.0362(7) Uani 1 1 d .
B10 B 0.22880(18) 0.21363(17) 0.13709(17) 0.0521(9) Uani 1 1 d .
H10 H 0.1965 0.2596 0.1425 0.063 Uiso 1 1 calc R
B11 B 0.28408(19) 0.2105(2) 0.06866(19) 0.0681(12) Uani 1 1 d .
H11 H 0.2833 0.2541 0.0382 0.082 Uiso 1 1 calc R
B12 B 0.2928(2) 0.1357(2) 0.03164(17) 0.0683(12) Uani 1 1 d .
H12 H 0.2974 0.1356 -0.0198 0.082 Uiso 1 1 calc R
B13 B 0.20352(18) 0.15253(19) 0.07743(15) 0.0544(9) Uani 1 1 d .
H13 H 0.1470 0.1476 0.0556 0.065 Uiso 1 1 calc R
C2 C 0.28346(14) 0.05246(14) 0.13241(12) 0.0440(7) Uani 1 1 d .
C8 C 0.24468(16) 0.07785(16) 0.07122(13) 0.0539(8) Uani 1 1 d .
C11 C 0.29853(17) -0.02154(15) 0.14159(16) 0.0632(9) Uani 1 1 d .
H11A H 0.3480 -0.0324 0.1241 0.076 Uiso 1 1 calc R
H11B H 0.3000 -0.0312 0.1861 0.076 Uiso 1 1 calc R
C12 C 0.2393(2) -0.06320(19) 0.1114(2) 0.0988(14) Uani 1 1 d .
H12A H 0.1910 -0.0575 0.1329 0.119 Uiso 1 1 calc R
H12B H 0.2538 -0.1090 0.1145 0.119 Uiso 1 1 calc R
C13 C 0.2304(3) -0.0449(2) 0.0443(2) 0.0992(14) Uani 1 1 d .
H13A H 0.1951 -0.0754 0.0248 0.119 Uiso 1 1 calc R
H13B H 0.2794 -0.0499 0.0236 0.119 Uiso 1 1 calc R
C14 C 0.20178(18) 0.0246(2) 0.03338(16) 0.0790(11) Uani 1 1 d .
H14A H 0.1480 0.0265 0.0442 0.095 Uiso 1 1 calc R
H14B H 0.2063 0.0347 -0.0109 0.095 Uiso 1 1 calc R
C15 C 0.10545(13) 0.17117(12) 0.21117(11) 0.0327(6) Uani 1 1 d .
C16 C 0.02235(14) 0.20184(13) 0.28575(13) 0.0450(7) Uani 1 1 d .
H16A H 0.0025 0.2130 0.3247 0.054 Uiso 1 1 calc R
C17 C -0.01560(14) 0.20042(13) 0.23174(13) 0.0447(7) Uani 1 1 d .
H17A H -0.0670 0.2102 0.2260 0.054 Uiso 1 1 calc R
C18 C 0.15475(14) 0.17897(13) 0.32175(11) 0.0377(6) Uani 1 1 d .
C19 C 0.19216(16) 0.23612(13) 0.33926(13) 0.0489(7) Uani 1 1 d .
C20 C 0.24728(18) 0.23061(17) 0.38604(15) 0.0639(9) Uani 1 1 d .
H20A H 0.2729 0.2680 0.3997 0.077 Uiso 1 1 calc R
C21 C 0.2642(2) 0.17138(19) 0.41209(15) 0.0722(10) Uani 1 1 d .
H21A H 0.3026 0.1684 0.4421 0.087 Uiso 1 1 calc R
C22 C 0.22525(18) 0.11626(17) 0.39451(14) 0.0611(9) Uani 1 1 d .
H22A H 0.2375 0.0764 0.4132 0.073 Uiso 1 1 calc R
C23 C 0.16784(15) 0.11803(13) 0.34965(12) 0.0427(7) Uani 1 1 d .
C24 C 0.12007(17) 0.05792(14) 0.33574(15) 0.0561(8) Uani 1 1 d .
H24A H 0.0998 0.0622 0.2931 0.067 Uiso 1 1 calc R
C25 C 0.05254(19) 0.05459(18) 0.3810(2) 0.0922(13) Uani 1 1 d .
H25A H 0.0237 0.0946 0.3784 0.138 Uiso 1 1 calc R
H25B H 0.0711 0.0489 0.4230 0.138 Uiso 1 1 calc R
H25C H 0.0204 0.0182 0.3700 0.138 Uiso 1 1 calc R
C26 C 0.1638(2) -0.00667(16) 0.33981(19) 0.0841(12) Uani 1 1 d .
H26A H 0.2061 -0.0057 0.3112 0.126 Uiso 1 1 calc R
H26B H 0.1305 -0.0423 0.3290 0.126 Uiso 1 1 calc R
H26C H 0.1824 -0.0127 0.3817 0.126 Uiso 1 1 calc R
C27 C 0.1743(2) 0.30239(15) 0.31075(18) 0.0758(11) Uani 1 1 d .
H27A H 0.1422 0.2949 0.2739 0.091 Uiso 1 1 calc R
C28 C 0.1284(3) 0.3435(2) 0.3572(3) 0.146(2) Uani 1 1 d .
H28A H 0.0834 0.3199 0.3694 0.219 Uiso 1 1 calc R
H28B H 0.1140 0.3842 0.3379 0.219 Uiso 1 1 calc R
H28C H 0.1590 0.3523 0.3936 0.219 Uiso 1 1 calc R
C29 C 0.2459(3) 0.33810(19) 0.2890(2) 0.1122(16) Uani 1 1 d .
H29A H 0.2728 0.3113 0.2593 0.168 Uiso 1 1 calc R
H29B H 0.2782 0.3467 0.3244 0.168 Uiso 1 1 calc R
H29C H 0.2319 0.3789 0.2696 0.168 Uiso 1 1 calc R
C30 C 0.01211(13) 0.16701(13) 0.12198(12) 0.0391(6) Uani 1 1 d .
C31 C -0.01164(15) 0.10287(14) 0.10978(14) 0.0467(7) Uani 1 1 d .
C32 C -0.03418(17) 0.08977(17) 0.04842(16) 0.0633(9) Uani 1 1 d .
H32A H -0.0490 0.0474 0.0376 0.076 Uiso 1 1 calc R
C33 C -0.03502(18) 0.13817(19) 0.00357(16) 0.0694(10) Uani 1 1 d .
H33A H -0.0501 0.1281 -0.0371 0.083 Uiso 1 1 calc R
C34 C -0.01388(17) 0.20094(18) 0.01810(14) 0.0621(9) Uani 1 1 d .
H34A H -0.0161 0.2332 -0.0127 0.075 Uiso 1 1 calc R
C35 C 0.01091(14) 0.21760(14) 0.07801(13) 0.0464(7) Uani 1 1 d .
C36 C 0.03352(17) 0.28741(15) 0.09348(16) 0.0602(8) Uani 1 1 d .
H36A H 0.0641 0.2863 0.1319 0.072 Uiso 1 1 calc R
C37 C -0.0378(2) 0.32863(18) 0.1068(2) 0.0945(13) Uani 1 1 d .
H37A H -0.0670 0.3083 0.1396 0.142 Uiso 1 1 calc R
H37B H -0.0683 0.3315 0.0695 0.142 Uiso 1 1 calc R
H37C H -0.0228 0.3719 0.1197 0.142 Uiso 1 1 calc R
C38 C 0.0817(2) 0.31944(18) 0.04272(19) 0.0894(12) Uani 1 1 d .
H38A H 0.1267 0.2935 0.0355 0.134 Uiso 1 1 calc R
H38B H 0.0964 0.3627 0.0559 0.134 Uiso 1 1 calc R
H38C H 0.0527 0.3223 0.0047 0.134 Uiso 1 1 calc R
C39 C -0.01881(17) 0.05107(14) 0.16039(16) 0.0590(8) Uani 1 1 d .
H39A H 0.0054 0.0686 0.1983 0.071 Uiso 1 1 calc R
C40 C -0.10195(19) 0.03777(17) 0.17592(18) 0.0797(11) Uani 1 1 d .
H40A H -0.1266 0.0782 0.1872 0.120 Uiso 1 1 calc R
H40B H -0.1049 0.0075 0.2103 0.120 Uiso 1 1 calc R
H40C H -0.1269 0.0192 0.1400 0.120 Uiso 1 1 calc R
C41 C 0.0209(2) -0.01247(19) 0.1444(2) 0.1201(19) Uani 1 1 d .
H41A H 0.0736 -0.0039 0.1354 0.180 Uiso 1 1 calc R
H41B H -0.0030 -0.0319 0.1084 0.180 Uiso 1 1 calc R
H41C H 0.0173 -0.0421 0.1793 0.180 Uiso 1 1 calc R
H1 H 0.3934(13) 0.1002(11) 0.1851(11) 0.042(7) Uiso 1 1 d .
H9 H 0.1755(13) 0.0930(12) 0.1659(11) 0.047(7) Uiso 1 1 d .

loop_
_atom_site_aniso_label
_atom_site_aniso_U_11
_atom_site_aniso_U_22
_atom_site_aniso_U_33
_atom_site_aniso_U_23
_atom_site_aniso_U_13
_atom_site_aniso_U_12
N1 0.0334(11) 0.0372(12) 0.0374(12) -0.0011(10) -0.0027(10) 0.0034(9)
N2 0.0307(11) 0.0407(13) 0.0385(12) 0.0007(10) -0.0050(10) 0.0028(9)
B1 0.0280(15) 0.059(2) 0.0423(18) 0.0075(16) -0.0007(14) -0.0005(14)
B3 0.0324(15) 0.0432(18) 0.0401(17) 0.0044(14) 0.0010(14) 0.0005(13)
B4 0.0320(16) 0.0432(19) 0.0464(18) 0.0008(15) -0.0028(14) 0.0008(13)
B5 0.0377(18) 0.053(2) 0.078(3) 0.020(2) -0.0013(17) -0.0069(15)
B6 0.0366(18) 0.092(3) 0.059(2) 0.030(2) 0.0084(16) -0.0017(18)
B7 0.0338(17) 0.095(3) 0.042(2) 0.0013(19) 0.0043(15) 0.0051(18)
B9 0.0331(15) 0.0395(18) 0.0361(17) 0.0013(14) -0.0037(13) 0.0004(13)
B10 0.0397(18) 0.047(2) 0.069(2) 0.0179(18) -0.0015(16) 0.0008(15)
B11 0.046(2) 0.088(3) 0.071(3) 0.044(2) 0.0052(18) 0.003(2)
B12 0.045(2) 0.121(4) 0.039(2) 0.019(2) 0.0054(16) 0.006(2)
B13 0.0368(18) 0.087(3) 0.0388(19) 0.0133(18) -0.0022(14) 0.0014(17)
C2 0.0360(14) 0.0540(18) 0.0419(16) -0.0050(13) 0.0008(12) 0.0024(13)
C8 0.0385(15) 0.086(2) 0.0371(15) -0.0077(15) 0.0022(13) 0.0026(15)
C11 0.0560(19) 0.057(2) 0.077(2) -0.0155(17) 0.0091(17) 0.0070(16)
C12 0.090(3) 0.072(3) 0.134(4) -0.030(3) -0.002(3) 0.003(2)
C13 0.109(3) 0.100(3) 0.089(3) -0.051(3) 0.010(3) -0.012(3)
C14 0.0511(19) 0.127(4) 0.059(2) -0.035(2) -0.0048(16) 0.002(2)
C15 0.0332(13) 0.0299(14) 0.0351(14) 0.0033(11) -0.0053(11) -0.0022(11)
C16 0.0397(15) 0.0493(17) 0.0460(17) -0.0050(13) 0.0035(13) 0.0103(13)
C17 0.0308(13) 0.0514(18) 0.0519(18) -0.0014(14) 0.0011(13) 0.0096(12)
C18 0.0380(14) 0.0413(16) 0.0337(14) -0.0045(12) -0.0038(11) 0.0077(12)
C19 0.0541(17) 0.0434(18) 0.0494(17) -0.0082(14) -0.0107(14) 0.0048(14)
C20 0.067(2) 0.064(2) 0.061(2) -0.0215(17) -0.0216(18) -0.0003(17)
C21 0.076(2) 0.086(3) 0.055(2) -0.006(2) -0.0317(18) 0.018(2)
C22 0.074(2) 0.064(2) 0.0446(18) 0.0052(16) -0.0132(16) 0.0166(18)
C23 0.0485(16) 0.0459(17) 0.0336(15) 0.0010(13) 0.0003(12) 0.0103(13)
C24 0.067(2) 0.0452(18) 0.057(2) 0.0088(15) -0.0003(16) 0.0018(15)
C25 0.062(2) 0.071(3) 0.143(4) 0.009(3) 0.025(2) 0.0049(19)
C26 0.090(3) 0.047(2) 0.115(3) 0.011(2) 0.033(2) 0.0081(18)
C27 0.089(3) 0.0383(19) 0.100(3) -0.0019(19) -0.036(2) -0.0049(17)
C28 0.156(5) 0.068(3) 0.213(6) -0.029(3) 0.002(4) 0.053(3)
C29 0.133(4) 0.054(2) 0.150(4) 0.017(3) -0.028(3) -0.029(2)
C30 0.0275(13) 0.0494(17) 0.0403(15) -0.0022(13) -0.0056(11) 0.0034(12)
C31 0.0356(14) 0.0503(18) 0.0542(18) -0.0053(14) -0.0071(13) -0.0031(13)
C32 0.059(2) 0.065(2) 0.066(2) -0.0149(19) -0.0093(17) -0.0075(16)
C33 0.065(2) 0.095(3) 0.048(2) -0.012(2) -0.0136(17) -0.005(2)
C34 0.0563(19) 0.081(3) 0.0492(19) 0.0092(17) -0.0136(16) 0.0035(18)
C35 0.0339(14) 0.0559(19) 0.0495(18) 0.0075(14) -0.0089(13) 0.0035(13)
C36 0.0560(18) 0.0519(19) 0.073(2) 0.0136(17) -0.0186(16) 0.0006(15)
C37 0.091(3) 0.063(2) 0.130(4) -0.001(2) -0.012(3) 0.020(2)
C38 0.083(3) 0.083(3) 0.102(3) 0.040(2) -0.016(2) -0.021(2)
C39 0.0560(19) 0.0461(19) 0.075(2) 0.0028(16) -0.0107(16) -0.0130(15)
C40 0.076(2) 0.075(3) 0.088(3) 0.003(2) 0.028(2) -0.0022(19)
C41 0.086(3) 0.077(3) 0.198(5) 0.046(3) 0.060(3) 0.022(2)

loop_
_atom_type_symbol
_atom_type_description
_atom_type_scat_dispersion_real
_atom_type_scat_dispersion_imag
_atom_type_scat_source
C C 0.0033 0.0016 'International Tables Vol C Tables 4.2.6.8 and 6.1.1.4'
H H 0.0000 0.0000 'International Tables Vol C Tables 4.2.6.8 and 6.1.1.4'
B B 0.0013 0.0007 'International Tables Vol C Tables 4.2.6.8 and 6.1.1.4'
N N 0.0061 0.0033 'International Tables Vol C Tables 4.2.6.8 and 6.1.1.4'

loop_
_geom_angle_atom_site_label_1
_geom_angle_atom_site_label_2
_geom_angle_atom_site_label_3
_geom_angle
C15 N1 C16 110.3(2)
C15 N1 C18 127.18(19)
C16 N1 C18 122.5(2)
C15 N2 C17 110.3(2)
C15 N2 C30 126.4(2)
C17 N2 C30 122.8(2)
C2 B1 B5 125.1(2)
C2 B1 B6 102.8(2)
B5 B1 B6 55.20(19)
C2 B1 B7 53.74(16)
B5 B1 B7 104.7(2)
B6 B1 B7 54.95(19)
C2 B1 B4 97.36(18)
B5 B1 B4 55.29(17)
B6 B1 B4 106.2(2)
B7 B1 B4 129.8(2)
C2 B1 B3 49.38(14)
B5 B1 B3 103.5(2)
B6 B1 B3 130.6(2)
B7 B1 B3 100.8(2)
B4 B1 B3 53.06(15)
C2 B3 B4 114.4(2)
C2 B3 B9 112.0(2)
B4 B3 B9 58.97(16)
C2 B3 B1 59.86(17)
B4 B3 B1 61.62(17)
B9 B3 B1 104.6(2)
B3 B4 B5 119.5(2)
B3 B4 B9 63.03(17)
B5 B4 B9 113.0(2)
B3 B4 B10 108.9(2)
B5 B4 B10 59.92(18)
B9 B4 B10 58.25(17)
B3 B4 B1 65.32(17)
B5 B4 B1 60.88(18)
B9 B4 B1 110.2(2)
B10 B4 B1 101.6(2)
B6 B5 B4 120.8(3)
B6 B5 B10 111.0(3)
B4 B5 B10 61.26(18)
B6 B5 B11 60.6(2)
B4 B5 B11 112.7(2)
B10 B5 B11 59.19(19)
B6 B5 B1 62.7(2)
B4 B5 B1 63.83(18)
B10 B5 B1 104.5(2)
B11 B5 B1 104.6(3)
B5 B6 B7 118.0(2)
B5 B6 B12 110.4(2)
B7 B6 B12 59.1(2)
B5 B6 B11 61.2(2)
B7 B6 B11 109.3(3)
B12 B6 B11 58.4(2)
B5 B6 B1 62.15(19)
B7 B6 B1 62.94(19)
B12 B6 B1 103.8(2)
B11 B6 B1 104.7(2)
C2 B7 C8 54.98(16)
C2 B7 B12 108.1(2)
C8 B7 B12 58.53(19)
C2 B7 B6 115.3(3)
C8 B7 B6 105.8(3)
B12 B7 B6 61.3(2)
C2 B7 B1 60.82(17)
C8 B7 B1 96.4(2)
B12 B7 B1 104.8(3)
B6 B7 B1 62.1(2)
C15 B9 B10 115.6(2)
C15 B9 B4 121.7(2)
B10 B9 B4 62.03(17)
C15 B9 B3 127.9(2)
B10 B9 B3 107.9(2)
B4 B9 B3 58.01(16)
C15 B9 B13 130.7(2)
B10 B9 B13 56.68(18)
B4 B9 B13 98.05(19)
B3 B9 B13 96.50(19)
B9 B10 B11 128.0(3)
B9 B10 B5 113.4(2)
B11 B10 B5 60.8(2)
B9 B10 B4 59.72(17)
B11 B10 B4 112.0(2)
B5 B10 B4 58.82(17)
B9 B10 B13 71.50(19)
B11 B10 B13 62.0(2)
B5 B10 B13 103.8(2)
B4 B10 B13 106.3(2)
B12 B11 B10 117.6(3)
B12 B11 B6 60.4(2)
B10 B11 B6 109.7(2)
B12 B11 B5 109.4(3)
B10 B11 B5 60.0(2)
B6 B11 B5 58.1(2)
B12 B11 B13 63.2(2)
B10 B11 B13 61.14(19)
B6 B11 B13 104.3(3)
B5 B11 B13 102.7(2)
C8 B12 B7 60.4(2)
C8 B12 B11 110.2(3)
B7 B12 B11 112.0(3)
C8 B12 B6 105.9(2)
B7 B12 B6 59.6(2)
B11 B12 B6 61.1(2)
C8 B12 B13 56.41(18)
B7 B12 B13 104.4(2)
B11 B12 B13 61.7(2)
B6 B12 B13 103.7(3)
C8 B13 B10 124.2(2)
C8 B13 B11 104.0(2)
B10 B13 B11 56.8(2)
C8 B13 B12 55.83(19)
B10 B13 B12 106.5(2)
B11 B13 B12 55.1(2)
C8 B13 B9 98.1(2)
B10 B13 B9 51.81(16)
B11 B13 B9 105.2(2)
B12 B13 B9 132.1(2)
C11 C2 C8 120.3(2)
C11 C2 B3 113.0(2)
C8 C2 B3 111.8(2)
C11 C2 B7 108.2(2)
C8 C2 B7 63.90(18)
B3 C2 B7 131.8(3)
C11 C2 B1 125.4(2)
C8 C2 B1 105.3(2)
B3 C2 B1 70.77(18)
B7 C2 B1 65.43(19)
C14 C8 C2 114.6(3)
C14 C8 B12 118.3(3)
C2 C8 B12 115.8(2)
C14 C8 B13 117.7(3)
C2 C8 B13 114.8(2)
B12 C8 B13 67.8(2)
C14 C8 B7 122.4(3)
C2 C8 B7 61.12(18)
B12 C8 B7 61.0(2)
B13 C8 B7 113.5(3)
C12 C11 C2 112.5(3)
C11 C12 C13 110.3(4)
C12 C13 C14 114.5(3)
C13 C14 C8 114.4(3)
N1 C15 N2 104.8(2)
N1 C15 B9 129.6(2)
N2 C15 B9 125.5(2)
C17 C16 N1 107.3(2)
C16 C17 N2 107.3(2)
C19 C18 C23 123.6(2)
C19 C18 N1 117.9(2)
C23 C18 N1 118.5(2)
C18 C19 C20 116.9(3)
C18 C19 C27 122.9(2)
C20 C19 C27 120.2(3)
C21 C20 C19 121.0(3)
C20 C21 C22 120.5(3)
C21 C22 C23 122.0(3)
C22 C23 C18 115.8(3)
C22 C23 C24 121.0(3)
C18 C23 C24 123.1(2)
C23 C24 C26 114.1(3)
C23 C24 C25 109.9(3)
C26 C24 C25 108.3(3)
C19 C27 C29 112.2(3)
C19 C27 C28 109.7(3)
C29 C27 C28 111.7(3)
C35 C30 C31 124.2(2)
C35 C30 N2 118.8(2)
C31 C30 N2 116.9(2)
C32 C31 C30 116.0(3)
C32 C31 C39 120.9(3)
C30 C31 C39 122.9(3)
C33 C32 C31 121.3(3)
C34 C33 C32 120.7(3)
C33 C34 C35 121.4(3)
C34 C35 C30 116.3(3)
C34 C35 C36 120.8(3)
C30 C35 C36 123.0(3)
C35 C36 C38 113.2(3)
C35 C36 C37 110.0(3)
C38 C36 C37 110.5(3)
C41 C39 C31 113.5(3)
C41 C39 C40 109.8(3)
C31 C39 C40 111.1(3)

loop_
_geom_bond_atom_site_label_1
_geom_bond_atom_site_label_2
_geom_bond_distance
N1 C15 1.355(3)
N1 C16 1.381(3)
N1 C18 1.455(3)
N2 C15 1.359(3)
N2 C17 1.378(3)
N2 C30 1.454(3)
B1 C2 1.806(4)
B1 B5 1.858(5)
B1 B6 1.867(5)
B1 B7 1.881(5)
B1 B4 1.909(4)
B1 B3 1.972(4)
B3 C2 1.585(4)
B3 B4 1.734(4)
B3 B9 1.823(4)
B4 B5 1.749(4)
B4 B9 1.752(4)
B4 B10 1.792(4)
B5 B6 1.726(5)
B5 B10 1.769(4)
B5 B11 1.781(5)
B6 B7 1.729(6)
B6 B12 1.759(5)
B6 B11 1.771(5)
B7 C2 1.668(4)
B7 C8 1.710(4)
B7 B12 1.720(5)
B9 C15 1.599(4)
B9 B10 1.725(4)
B9 B13 2.082(4)
B10 B11 1.753(5)
B10 B13 1.834(5)
B11 B12 1.723(6)
B11 B13 1.850(5)
B12 C8 1.677(5)
B12 B13 1.876(5)
B13 C8 1.689(5)
C2 C11 1.543(4)
C2 C8 1.560(4)
C8 C14 1.547(4)
C11 C12 1.488(5)
C12 C13 1.488(6)
C13 C14 1.520(5)
C16 C17 1.331(4)
C18 C19 1.387(4)
C18 C23 1.396(3)
C19 C20 1.393(4)
C19 C27 1.513(4)
C20 C21 1.361(4)
C21 C22 1.366(4)
C22 C23 1.389(4)
C23 C24 1.512(4)
C24 C26 1.525(4)
C24 C25 1.529(4)
C27 C29 1.522(5)
C27 C28 1.528(6)
C30 C35 1.394(4)
C30 C31 1.396(4)
C31 C32 1.393(4)
C31 C39 1.515(4)
C32 C33 1.374(4)
C33 C34 1.367(5)
C34 C35 1.392(4)
C35 C36 1.513(4)
C36 C38 1.521(4)
C36 C37 1.532(4)
C39 C41 1.508(5)
C39 C40 1.518(4)
